data_1547260
loop_
_publ_author_name
'Manuel Velazquez-Ponce'
'Hector Salgado-Zamora'
'Hugo A Jimenez-Vazquez'
'Maria Elena Campos-Aldrete'
'Rogelio Jimenez'
'Humberto Cervantes'
'Taibi Ben Hadda'

_publ_section_title
;
 Intramolecular H-bonding interaction in angular 3-pi-EWG substituted
 imidazo[1,2-a]pyridines contributes to conformational preference
;
_journal_name_full 'Chemistry Central Journal'
_journal_page_first 20
_journal_paper_doi 10.1186/1752-153X-7-20
_journal_volume 7
_journal_year 2013
_chemical_compound_source 'synthesis as described'
_chemical_formula_moiety 'C13 H9 N3 O1'
_chemical_formula_sum 'C13 H9 N3 O'
_chemical_formula_weight 223.23
_chemical_name_systematic
;
 3-nitroso-2-phenylimidazo[1,2-a]pyridine
;
_space_group_IT_number 14
_symmetry_cell_setting monoclinic
_symmetry_Int_Tables_number 14
_symmetry_space_group_name_Hall '-P 2yn'
_symmetry_space_group_name_H-M 'P 1 21/n 1'
_atom_sites_solution_hydrogens geom
_atom_sites_solution_primary direct
_atom_sites_solution_secondary difmap
_audit_creation_date 2012-09-11T12:55:31-00:00
_audit_creation_method 'WinGX routine CIF_UPDATE'
_cell_angle_alpha 90
_cell_angle_beta 100.433(3)
_cell_angle_gamma 90
_cell_formula_units_Z 8
_cell_length_a 10.8388(3)
_cell_length_b 8.8885(3)
_cell_length_c 22.1827(7)
_cell_measurement_reflns_used 6974
_cell_measurement_temperature 291(2)
_cell_measurement_theta_max 32.3166
_cell_measurement_theta_min 2.4701
_cell_measurement_wavelength 0.71073
_cell_volume 2101.76(12)
_computing_cell_refinement
;
        CrysAlis RED, Oxford Diffraction Ltd.,
        Version 1.171.32.29 (release 10-06-2008 CrysAlis171 .NET)
        (compiled Jun 10 2008,16:49:55)
;
_computing_data_collection
;
        CrysAlis CCD, Oxford Diffraction Ltd.,
        Version 1.171.32.29 (release 10-06-2008 CrysAlis171 .NET)
        (compiled Jun 10 2008,16:49:55)
;
_computing_data_reduction
;
        CrysAlis RED, Oxford Diffraction Ltd.,
        Version 1.171.32.29 (release 10-06-2008 CrysAlis171 .NET)
        (compiled Jun 10 2008,16:49:55)
;
_computing_molecular_graphics 'Ortep-3 for Windows (Farrugia, 1997)'
_computing_publication_material 'WinGX publication routines (Farrugia, 1999)'
_computing_structure_refinement 'SHELXL-97 (Sheldrick, 2008)'
_computing_structure_solution 'SHELXS-97 (Sheldrick, 2008)'
_diffrn_ambient_temperature 291(2)
_diffrn_detector CCD
_diffrn_detector_area_resol_mean 16.2257
_diffrn_measured_fraction_theta_full 0.956
_diffrn_measured_fraction_theta_max 0.855
_diffrn_measurement_device '\k-geometry diffractometer'
_diffrn_measurement_device_type 'Oxford Diffraction Xcalibur S'
_diffrn_measurement_method 'phi and omega scans'
_diffrn_orient_matrix_UB_11 -0.019058656
_diffrn_orient_matrix_UB_12 -0.0039820177
_diffrn_orient_matrix_UB_13 -0.0322599203
_diffrn_orient_matrix_UB_21 0.0039596999
_diffrn_orient_matrix_UB_22 -0.0796071429
_diffrn_orient_matrix_UB_23 0.001449501
_diffrn_orient_matrix_UB_31 -0.0636228578
_diffrn_orient_matrix_UB_32 -0.0036937555
_diffrn_orient_matrix_UB_33 0.0035973288
_diffrn_radiation_monochromator graphite
_diffrn_radiation_probe x-ray
_diffrn_radiation_type MoK\a
_diffrn_radiation_wavelength 0.71073
_diffrn_reflns_av_R_equivalents 0.0213
_diffrn_reflns_av_unetI/netI 0.0293
_diffrn_reflns_limit_h_max 15
_diffrn_reflns_limit_h_min -16
_diffrn_reflns_limit_k_max 12
_diffrn_reflns_limit_k_min -11
_diffrn_reflns_limit_l_max 33
_diffrn_reflns_limit_l_min -26
_diffrn_reflns_number 16558
_diffrn_reflns_theta_full 27
_diffrn_reflns_theta_max 32.39
_diffrn_reflns_theta_min 2.47
_diffrn_source 'fine-focus sealed tube'
_diffrn_standards_interval_count 50
_diffrn_standards_number 2
_exptl_absorpt_coefficient_mu 0.094
_exptl_absorpt_correction_T_max 0.9797
_exptl_absorpt_correction_T_min 0.9359
_exptl_absorpt_correction_type multi-scan
_exptl_absorpt_process_details
;
        CrysAlis RED, Oxford Diffraction Ltd.,
        Version 1.171.32.29 (release 10-06-2008 CrysAlis171 .NET)
        (compiled Jun 10 2008,16:49:55)
        Empirical absorption correction using spherical harmonics,
 implemented in SCALE3 ABSPACK scaling algorithm.
;
_exptl_crystal_colour green
_exptl_crystal_density_diffrn 1.411
_exptl_crystal_density_method 'not measured'
_exptl_crystal_description prism
_exptl_crystal_F_000 928
_exptl_crystal_size_max 0.44
_exptl_crystal_size_mid 0.38
_exptl_crystal_size_min 0.22
_refine_diff_density_max 0.188
_refine_diff_density_min -0.164
_refine_diff_density_rms 0.033
_refine_ls_extinction_method none
_refine_ls_goodness_of_fit_ref 1.125
_refine_ls_hydrogen_treatment refall
_refine_ls_matrix_type full
_refine_ls_number_parameters 379
_refine_ls_number_reflns 6450
_refine_ls_number_restraints 0
_refine_ls_restrained_S_all 1.125
_refine_ls_R_factor_all 0.1249
_refine_ls_R_factor_gt 0.0754
_refine_ls_shift/su_max 0
_refine_ls_shift/su_mean 0
_refine_ls_structure_factor_coef Fsqd
_refine_ls_weighting_details 'calc w=1/[\s^2^(Fo^2^)+(0.0333P)^2^+0.8360P] where P=(Fo^2^+2Fc^2^)/3'
_refine_ls_weighting_scheme calc
_refine_ls_wR_factor_gt 0.134
_refine_ls_wR_factor_ref 0.1481
_reflns_number_gt 4149
_reflns_number_total 6450
_reflns_threshold_expression >2\s(I)
_cod_data_source_file 13065_2012_625_MOESM1_ESM.cif
_cod_data_source_block 0003-hjsza
_cod_original_cell_volume 2101.76(11)
_cod_database_code 1547260

loop_
_symmetry_equiv_pos_as_xyz
'x, y, z'
'-x+1/2, y+1/2, -z+1/2'
'-x, -y, -z'
'x-1/2, -y-1/2, z-1/2'

loop_
_atom_site_label
_atom_site_type_symbol
_atom_site_fract_x
_atom_site_fract_y
_atom_site_fract_z
_atom_site_U_iso_or_equiv
_atom_site_adp_type
_atom_site_occupancy
_atom_site_symmetry_multiplicity
_atom_site_calc_flag
_atom_site_refinement_flags
_atom_site_disorder_assembly
_atom_site_disorder_group
C1 C 0.54461(16) 0.9494(2) 0.16327(8) 0.0434(4) Uani 1 1 d . . .
C2 C 0.6471(2) 0.9092(3) 0.20752(10) 0.0603(5) Uani 1 1 d . . .
C3 C 0.6686(2) 0.9824(3) 0.26395(10) 0.0689(6) Uani 1 1 d . . .
C4 C 0.5913(2) 1.0940(3) 0.27679(10) 0.0618(6) Uani 1 1 d . . .
C5 C 0.4913(2) 1.1353(3) 0.23319(11) 0.0694(6) Uani 1 1 d . . .
C6 C 0.46748(19) 1.0629(3) 0.17709(10) 0.0593(5) Uani 1 1 d . . .
C7 C 0.51697(16) 0.8796(2) 0.10209(8) 0.0422(4) Uani 1 1 d . . .
C8 C 0.58693(16) 0.7707(2) 0.07598(8) 0.0451(4) Uani 1 1 d . . .
C9 C 0.41616(16) 0.8411(2) 0.01042(8) 0.0441(4) Uani 1 1 d . . .
C10 C 0.32913(19) 0.8417(2) -0.04426(9) 0.0528(5) Uani 1 1 d . . .
C11 C 0.3501(2) 0.7508(3) -0.09067(10) 0.0626(6) Uani 1 1 d . . .
C12 C 0.4570(2) 0.6600(3) -0.08400(10) 0.0648(6) Uani 1 1 d . . .
C13 C 0.5416(2) 0.6582(2) -0.03090(10) 0.0560(5) Uani 1 1 d . . .
N1 N 0.41475(13) 0.92155(17) 0.06201(7) 0.0454(4) Uani 1 1 d . . .
N2 N 0.51937(14) 0.74841(17) 0.01613(7) 0.0456(4) Uani 1 1 d . . .
N3 N 0.69437(15) 0.7051(2) 0.10288(8) 0.0587(4) Uani 1 1 d . . .
O1 O 0.74307(14) 0.61236(18) 0.07118(8) 0.0741(5) Uani 1 1 d . . .
H2 H 0.697(2) 0.832(3) 0.1986(10) 0.072(7) Uiso 1 1 d . . .
H3 H 0.744(2) 0.951(3) 0.2924(11) 0.082(7) Uiso 1 1 d . . .
H4 H 0.6077(19) 1.144(2) 0.3174(10) 0.067(6) Uiso 1 1 d . . .
H5 H 0.439(3) 1.214(3) 0.2410(12) 0.104(10) Uiso 1 1 d . . .
H6 H 0.399(2) 1.095(3) 0.1470(10) 0.074(7) Uiso 1 1 d . . .
H10 H 0.2591(18) 0.907(2) -0.0469(8) 0.050(5) Uiso 1 1 d . . .
H11 H 0.2910(18) 0.751(2) -0.1286(9) 0.060(6) Uiso 1 1 d . . .
H12 H 0.472(2) 0.597(3) -0.1151(10) 0.066(6) Uiso 1 1 d . . .
H13 H 0.6172(19) 0.601(2) -0.0229(9) 0.054(6) Uiso 1 1 d . . .
C14 C 0.05382(18) 0.9296(2) 0.15583(8) 0.0483(4) Uani 1 1 d . . .
C15 C 0.1718(2) 0.9295(3) 0.19307(10) 0.0611(6) Uani 1 1 d . . .
C16 C 0.1900(3) 1.0014(3) 0.24950(11) 0.0755(7) Uani 1 1 d . . .
C17 C 0.0928(3) 1.0721(3) 0.26950(12) 0.0790(7) Uani 1 1 d . . .
C18 C -0.0236(3) 1.0720(3) 0.23313(12) 0.0806(7) Uani 1 1 d . . .
C19 C -0.0434(2) 1.0007(3) 0.17670(10) 0.0624(6) Uani 1 1 d . . .
C20 C 0.02942(16) 0.8598(2) 0.09473(8) 0.0439(4) Uani 1 1 d . . .
C21 C 0.10204(16) 0.7526(2) 0.06953(8) 0.0461(4) Uani 1 1 d . . .
C22 C -0.06912(16) 0.8166(2) 0.00289(8) 0.0448(4) Uani 1 1 d . . .
C23 C -0.1542(2) 0.8148(2) -0.05227(9) 0.0538(5) Uani 1 1 d . . .
C24 C -0.1302(2) 0.7252(3) -0.09848(10) 0.0637(6) Uani 1 1 d . . .
C25 C -0.0216(2) 0.6365(3) -0.09047(10) 0.0633(6) Uani 1 1 d . . .
C26 C 0.0611(2) 0.6365(2) -0.03685(10) 0.0561(5) Uani 1 1 d . . .
N4 N -0.07334(14) 0.89772(17) 0.05407(7) 0.0466(4) Uani 1 1 d . . .
N5 N 0.03673(13) 0.72740(17) 0.00955(7) 0.0452(4) Uani 1 1 d . . .
N6 N 0.20815(15) 0.6863(2) 0.09846(8) 0.0583(4) Uani 1 1 d . . .
O2 O 0.26012(14) 0.59444(18) 0.06780(8) 0.0737(5) Uani 1 1 d . . .
H15 H 0.238(2) 0.882(3) 0.1790(10) 0.073(7) Uiso 1 1 d . . .
H16 H 0.273(2) 1.002(3) 0.2747(11) 0.085(8) Uiso 1 1 d . . .
H17 H 0.107(2) 1.122(3) 0.3103(12) 0.092(8) Uiso 1 1 d . . .
H18 H -0.093(3) 1.118(3) 0.2460(12) 0.096(9) Uiso 1 1 d . . .
H19 H -0.126(2) 1.002(2) 0.1528(10) 0.067(6) Uiso 1 1 d . . .
H23 H -0.2276(19) 0.879(2) -0.0547(9) 0.057(6) Uiso 1 1 d . . .
H24 H -0.191(2) 0.722(3) -0.1371(10) 0.067(6) Uiso 1 1 d . . .
H25 H -0.0082(19) 0.573(2) -0.1223(10) 0.064(6) Uiso 1 1 d . . .
H26 H 0.1365(18) 0.580(2) -0.0268(8) 0.050(5) Uiso 1 1 d . . .

loop_
_atom_site_aniso_label
_atom_site_aniso_U_11
_atom_site_aniso_U_22
_atom_site_aniso_U_33
_atom_site_aniso_U_23
_atom_site_aniso_U_13
_atom_site_aniso_U_12
C1 0.0403(9) 0.0449(10) 0.0444(9) 0.0053(8) 0.0061(7) -0.0068(8)
C2 0.0596(13) 0.0594(13) 0.0569(12) 0.0052(10) -0.0022(10) 0.0080(11)
C3 0.0704(15) 0.0753(16) 0.0526(12) 0.0081(11) -0.0113(11) -0.0035(13)
C4 0.0668(14) 0.0696(15) 0.0478(11) -0.0056(10) 0.0072(10) -0.0143(12)
C5 0.0635(14) 0.0806(17) 0.0632(13) -0.0180(12) 0.0093(11) 0.0060(13)
C6 0.0463(11) 0.0739(15) 0.0548(11) -0.0078(11) 0.0017(9) 0.0077(11)
C7 0.0381(9) 0.0413(9) 0.0470(9) 0.0063(8) 0.0072(7) -0.0039(8)
C8 0.0428(9) 0.0428(10) 0.0492(10) 0.0036(8) 0.0067(8) -0.0029(8)
C9 0.0421(9) 0.0418(10) 0.0481(9) 0.0044(8) 0.0077(7) -0.0062(8)
C10 0.0484(11) 0.0550(12) 0.0521(11) 0.0021(9) 0.0019(9) -0.0070(10)
C11 0.0675(14) 0.0655(14) 0.0508(11) -0.0006(10) -0.0002(10) -0.0140(12)
C12 0.0832(16) 0.0577(14) 0.0553(12) -0.0103(10) 0.0171(11) -0.0114(12)
C13 0.0630(13) 0.0481(11) 0.0593(12) -0.0032(10) 0.0176(10) -0.0036(10)
N1 0.0409(8) 0.0467(9) 0.0471(8) 0.0019(7) 0.0045(6) -0.0017(7)
N2 0.0472(8) 0.0412(8) 0.0487(8) 0.0018(7) 0.0098(7) -0.0050(7)
N3 0.0505(9) 0.0537(10) 0.0703(11) 0.0020(9) 0.0062(8) 0.0095(8)
O1 0.0669(10) 0.0649(10) 0.0904(11) -0.0080(9) 0.0137(8) 0.0191(8)
C14 0.0539(11) 0.0425(10) 0.0472(9) 0.0068(8) 0.0059(8) -0.0057(9)
C15 0.0517(12) 0.0674(15) 0.0605(12) 0.0053(11) 0.0002(10) -0.0081(11)
C16 0.0716(15) 0.0853(19) 0.0614(13) 0.0009(13) -0.0096(12) -0.0219(14)
C17 0.0926(19) 0.0824(18) 0.0596(14) -0.0141(13) 0.0078(13) -0.0206(16)
C18 0.0861(18) 0.0853(19) 0.0709(15) -0.0203(14) 0.0158(14) 0.0017(15)
C19 0.0593(13) 0.0676(14) 0.0574(12) -0.0059(11) 0.0031(10) 0.0029(11)
C20 0.0431(9) 0.0404(9) 0.0477(9) 0.0076(8) 0.0072(8) -0.0047(8)
C21 0.0431(9) 0.0440(10) 0.0510(10) 0.0089(8) 0.0081(8) -0.0029(8)
C22 0.0441(10) 0.0408(10) 0.0496(10) 0.0070(8) 0.0087(8) -0.0044(8)
C23 0.0537(12) 0.0533(12) 0.0518(11) 0.0027(9) 0.0028(9) -0.0031(10)
C24 0.0751(15) 0.0620(14) 0.0508(11) 0.0007(10) 0.0030(11) -0.0114(12)
C25 0.0824(16) 0.0562(13) 0.0549(12) -0.0085(10) 0.0224(11) -0.0092(12)
C26 0.0625(13) 0.0473(11) 0.0631(12) -0.0003(10) 0.0239(10) -0.0016(10)
N4 0.0448(8) 0.0455(9) 0.0483(8) 0.0017(7) 0.0053(6) 0.0001(7)
N5 0.0469(8) 0.0405(8) 0.0495(8) 0.0055(7) 0.0119(7) -0.0031(7)
N6 0.0506(9) 0.0508(10) 0.0721(11) 0.0122(9) 0.0076(8) 0.0067(8)
O2 0.0654(9) 0.0623(10) 0.0944(12) 0.0046(9) 0.0170(9) 0.0191(8)

loop_
_atom_type_symbol
_atom_type_description
_atom_type_scat_dispersion_real
_atom_type_scat_dispersion_imag
_atom_type_scat_source
C C 0.0033 0.0016 'International Tables Vol C Tables 4.2.6.8 and 6.1.1.4'
H H 0 0 'International Tables Vol C Tables 4.2.6.8 and 6.1.1.4'
N N 0.0061 0.0033 'International Tables Vol C Tables 4.2.6.8 and 6.1.1.4'
O O 0.0106 0.006 'International Tables Vol C Tables 4.2.6.8 and 6.1.1.4'

loop_
_geom_angle_atom_site_label_1
_geom_angle_atom_site_label_2
_geom_angle_atom_site_label_3
_geom_angle
_geom_angle_site_symmetry_1
_geom_angle_site_symmetry_3
C6 C1 C2 118.04(19) . .
C6 C1 C7 118.83(16) . .
C2 C1 C7 123.10(18) . .
C1 C2 C3 119.8(2) . .
C1 C2 H2 118.0(14) . .
C3 C2 H2 122.2(14) . .
C4 C3 C2 121.3(2) . .
C4 C3 H3 123.2(14) . .
C2 C3 H3 115.5(14) . .
C3 C4 C5 119.2(2) . .
C3 C4 H4 120.2(13) . .
C5 C4 H4 120.6(13) . .
C4 C5 C6 120.5(2) . .
C4 C5 H5 120.1(17) . .
C6 C5 H5 119.4(17) . .
C1 C6 C5 121.2(2) . .
C1 C6 H6 119.6(14) . .
C5 C6 H6 119.2(14) . .
N1 C7 C8 110.97(15) . .
N1 C7 C1 119.97(16) . .
C8 C7 C1 129.04(16) . .
N3 C8 N2 128.24(17) . .
N3 C8 C7 126.93(17) . .
N2 C8 C7 104.82(15) . .
N1 C9 N2 111.86(15) . .
N1 C9 C10 128.65(18) . .
N2 C9 C10 119.49(17) . .
C11 C10 C9 118.5(2) . .
C11 C10 H10 124.0(11) . .
C9 C10 H10 117.5(11) . .
C10 C11 C12 120.8(2) . .
C10 C11 H11 119.0(12) . .
C12 C11 H11 120.2(12) . .
C13 C12 C11 121.1(2) . .
C13 C12 H12 117.1(14) . .
C11 C12 H12 121.8(14) . .
C12 C13 N2 118.0(2) . .
C12 C13 H13 126.3(12) . .
N2 C13 H13 115.7(12) . .
C7 N1 C9 106.23(15) . .
C13 N2 C9 122.12(16) . .
C13 N2 C8 131.77(17) . .
C9 N2 C8 106.11(15) . .
O1 N3 C8 116.98(17) . .
C19 C14 C15 118.5(2) . .
C19 C14 C20 118.83(17) . .
C15 C14 C20 122.67(19) . .
C16 C15 C14 120.1(2) . .
C16 C15 H15 121.3(14) . .
C14 C15 H15 118.6(14) . .
C17 C16 C15 120.8(2) . .
C17 C16 H16 119.9(15) . .
C15 C16 H16 119.3(15) . .
C16 C17 C18 119.4(2) . .
C16 C17 H17 119.8(15) . .
C18 C17 H17 120.9(15) . .
C17 C18 C19 120.6(3) . .
C17 C18 H18 121.3(17) . .
C19 C18 H18 118.1(17) . .
C14 C19 C18 120.7(2) . .
C14 C19 H19 120.9(13) . .
C18 C19 H19 118.3(13) . .
N4 C20 C21 110.93(16) . .
N4 C20 C14 120.12(17) . .
C21 C20 C14 128.95(17) . .
N6 C21 N5 128.39(18) . .
N6 C21 C20 126.49(18) . .
N5 C21 C20 105.08(15) . .
N4 C22 N5 111.73(15) . .
N4 C22 C23 128.74(18) . .
N5 C22 C23 119.53(17) . .
C24 C23 C22 118.8(2) . .
C24 C23 H23 124.6(12) . .
C22 C23 H23 116.6(12) . .
C23 C24 C25 120.4(2) . .
C23 C24 H24 119.0(13) . .
C25 C24 H24 120.6(13) . .
C26 C25 C24 121.2(2) . .
C26 C25 H25 119.7(13) . .
C24 C25 H25 119.0(13) . .
C25 C26 N5 118.2(2) . .
C25 C26 H26 127.5(12) . .
N5 C26 H26 114.3(12) . .
C20 N4 C22 106.24(15) . .
C26 N5 C22 121.83(17) . .
C26 N5 C21 132.15(17) . .
C22 N5 C21 106.01(15) . .
O2 N6 C21 116.94(18) . .

loop_
_geom_bond_atom_site_label_1
_geom_bond_atom_site_label_2
_geom_bond_distance
_geom_bond_site_symmetry_2
C1 C6 1.380(3) .
C1 C2 1.389(3) .
C1 C7 1.473(2) .
C2 C3 1.393(3) .
C2 H2 0.92(2) .
C3 C4 1.361(3) .
C3 H3 0.98(2) .
C4 C5 1.366(3) .
C4 H4 0.99(2) .
C5 C6 1.383(3) .
C5 H5 0.94(3) .
C6 H6 0.95(2) .
C7 N1 1.342(2) .
C7 C8 1.417(3) .
C8 N3 1.342(2) .
C8 N2 1.409(2) .
C9 N1 1.352(2) .
C9 N2 1.377(2) .
C9 C10 1.395(3) .
C10 C11 1.360(3) .
C10 H10 0.950(19) .
C11 C12 1.397(3) .
C11 H11 0.96(2) .
C12 C13 1.355(3) .
C12 H12 0.93(2) .
C13 N2 1.371(2) .
C13 H13 0.95(2) .
N3 O1 1.260(2) .
C14 C19 1.379(3) .
C14 C15 1.391(3) .
C14 C20 1.470(3) .
C15 C16 1.387(3) .
C15 H15 0.93(2) .
C16 C17 1.368(4) .
C16 H16 0.97(2) .
C17 C18 1.369(4) .
C17 H17 1.00(3) .
C18 C19 1.384(3) .
C18 H18 0.94(3) .
C19 H19 0.95(2) .
C20 N4 1.343(2) .
C20 C21 1.414(3) .
C21 N6 1.347(2) .
C21 N5 1.407(2) .
C22 N4 1.353(2) .
C22 N5 1.380(2) .
C22 C23 1.393(3) .
C23 C24 1.360(3) .
C23 H23 0.97(2) .
C24 C25 1.401(3) .
C24 H24 0.98(2) .
C25 C26 1.353(3) .
C25 H25 0.94(2) .
C26 N5 1.371(2) .
C26 H26 0.952(19) .
N6 O2 1.259(2) .

loop_
_geom_hbond_atom_site_label_D
_geom_hbond_atom_site_label_H
_geom_hbond_atom_site_label_A
_geom_hbond_distance_DH
_geom_hbond_distance_HA
_geom_hbond_distance_DA
_geom_hbond_angle_DHA
_geom_hbond_site_symmetry_A
C13 H13 O1 0.95(2) 2.280(19) 2.876(3) 119.9(15) .
C26 H26 O2 0.952(19) 2.280(19) 2.893(3) 121.4(15) .

loop_
_geom_torsion_atom_site_label_1
_geom_torsion_atom_site_label_2
_geom_torsion_atom_site_label_3
_geom_torsion_atom_site_label_4
_geom_torsion
_geom_torsion_site_symmetry_1
_geom_torsion_site_symmetry_2
_geom_torsion_site_symmetry_3
_geom_torsion_site_symmetry_4
C6 C1 C2 C3 0.6(3) . . . .
C7 C1 C2 C3 178.70(19) . . . .
C1 C2 C3 C4 -0.4(4) . . . .
C2 C3 C4 C5 -0.5(4) . . . .
C3 C4 C5 C6 1.2(4) . . . .
C2 C1 C6 C5 0.2(3) . . . .
C7 C1 C6 C5 -178.0(2) . . . .
C4 C5 C6 C1 -1.1(4) . . . .
C6 C1 C7 N1 -3.3(3) . . . .
C2 C1 C7 N1 178.57(18) . . . .
C6 C1 C7 C8 174.74(19) . . . .
C2 C1 C7 C8 -3.4(3) . . . .
N1 C7 C8 N3 179.54(18) . . . .
C1 C7 C8 N3 1.4(3) . . . .
N1 C7 C8 N2 0.00(19) . . . .
C1 C7 C8 N2 -178.17(16) . . . .
N1 C9 C10 C11 179.82(18) . . . .
N2 C9 C10 C11 -0.6(3) . . . .
C9 C10 C11 C12 -0.6(3) . . . .
C10 C11 C12 C13 1.0(3) . . . .
C11 C12 C13 N2 -0.1(3) . . . .
C8 C7 N1 C9 0.48(19) . . . .
C1 C7 N1 C9 178.85(15) . . . .
N2 C9 N1 C7 -0.81(19) . . . .
C10 C9 N1 C7 178.76(18) . . . .
C12 C13 N2 C9 -1.2(3) . . . .
C12 C13 N2 C8 179.28(19) . . . .
N1 C9 N2 C13 -178.84(16) . . . .
C10 C9 N2 C13 1.5(3) . . . .
N1 C9 N2 C8 0.82(19) . . . .
C10 C9 N2 C8 -178.80(16) . . . .
N3 C8 N2 C13 -0.4(3) . . . .
C7 C8 N2 C13 179.13(18) . . . .
N3 C8 N2 C9 179.99(18) . . . .
C7 C8 N2 C9 -0.48(18) . . . .
N2 C8 N3 O1 0.6(3) . . . .
C7 C8 N3 O1 -178.80(18) . . . .
C19 C14 C15 C16 -0.7(3) . . . .
C20 C14 C15 C16 177.9(2) . . . .
C14 C15 C16 C17 0.5(4) . . . .
C15 C16 C17 C18 -0.2(4) . . . .
C16 C17 C18 C19 0.3(4) . . . .
C15 C14 C19 C18 0.8(3) . . . .
C20 C14 C19 C18 -177.9(2) . . . .
C17 C18 C19 C14 -0.5(4) . . . .
C19 C14 C20 N4 17.4(3) . . . .
C15 C14 C20 N4 -161.23(18) . . . .
C19 C14 C20 C21 -163.30(19) . . . .
C15 C14 C20 C21 18.0(3) . . . .
N4 C20 C21 N6 -177.35(17) . . . .
C14 C20 C21 N6 3.3(3) . . . .
N4 C20 C21 N5 0.46(19) . . . .
C14 C20 C21 N5 -178.86(17) . . . .
N4 C22 C23 C24 179.06(19) . . . .
N5 C22 C23 C24 -0.4(3) . . . .
C22 C23 C24 C25 0.0(3) . . . .
C23 C24 C25 C26 0.6(3) . . . .
C24 C25 C26 N5 -0.8(3) . . . .
C21 C20 N4 C22 0.21(19) . . . .
C14 C20 N4 C22 179.60(15) . . . .
N5 C22 N4 C20 -0.84(19) . . . .
C23 C22 N4 C20 179.70(19) . . . .
C25 C26 N5 C22 0.4(3) . . . .
C25 C26 N5 C21 179.78(19) . . . .
N4 C22 N5 C26 -179.38(16) . . . .
C23 C22 N5 C26 0.1(3) . . . .
N4 C22 N5 C21 1.12(19) . . . .
C23 C22 N5 C21 -179.36(16) . . . .
N6 C21 N5 C26 -2.6(3) . . . .
C20 C21 N5 C26 179.65(18) . . . .
N6 C21 N5 C22 176.83(18) . . . .
C20 C21 N5 C22 -0.92(18) . . . .
N5 C21 N6 O2 3.4(3) . . . .
C20 C21 N6 O2 -179.27(17) . . . .
